data_7105241
loop_
_publ_author_name
'Vicente, Jos\'e'
'Gil-Rubio, Juan'
'Barquero, Natalia'
'C\'amara, Ver\'onica'
'Masciocchi, Norberto'

_publ_section_title
;
 Self-assembly of looped triple-stranded helicates.
;
_journal_issue 7
_journal_name_full 'Chemical communications (Cambridge, England)'
_journal_page_first 1053
_journal_page_last 1055
_journal_paper_doi 10.1039/b921279e
_journal_volume 46
_journal_year 2010
_chemical_formula_moiety C156H126Au6Fe2N12P6,4(ClO4),12(C2H3N),5(H2O)
_chemical_formula_sum 'C180 H182 Au6 Cl4 Fe2 N24 O21 P6'
_chemical_formula_weight 4638.62
_chemical_name_systematic
;
?
;
_space_group_IT_number 163
_symmetry_cell_setting trigonal
_symmetry_space_group_name_Hall '-P 3 2c'
_symmetry_space_group_name_H-M 'P -3 1 c'
_atom_sites_solution_hydrogens geom
_atom_sites_solution_primary direct
_atom_sites_solution_secondary difmap
_audit_creation_method SHELXL-97
_cell_angle_alpha 90.00
_cell_angle_beta 90.00
_cell_angle_gamma 120.00
_cell_formula_units_Z 2
_cell_length_a 19.4440(4)
_cell_length_b 19.4440(4)
_cell_length_c 27.9000(13)
_cell_measurement_reflns_used 6967
_cell_measurement_temperature 100
_cell_measurement_theta_max 25.0
_cell_measurement_theta_min 2.40
_cell_volume 9134.9(5)
_computing_cell_refinement 'Bruker SAINT'
_computing_data_collection 'Bruker SMART'
_computing_data_reduction 'Bruker SAINT'
_computing_molecular_graphics 'SCHAKAL and ORTEP'
_computing_structure_refinement 'SHELXL-97 (Sheldrick, 1997)'
_computing_structure_solution 'Bruker SHELXTL'
_diffrn_ambient_temperature 100
_diffrn_detector_area_resol_mean 8.26
_diffrn_measured_fraction_theta_full 1.000
_diffrn_measured_fraction_theta_max 1.000
_diffrn_measurement_device_type 'Bruker SMART APEX CCD'
_diffrn_measurement_method \w-scan
_diffrn_radiation_monochromator graphite
_diffrn_radiation_source 'fine-focus sealed tube'
_diffrn_radiation_type MoK\a
_diffrn_radiation_wavelength 0.71073
_diffrn_reflns_av_R_equivalents 0.0435
_diffrn_reflns_av_sigmaI/netI 0.0188
_diffrn_reflns_limit_h_max 24
_diffrn_reflns_limit_h_min -24
_diffrn_reflns_limit_k_max 24
_diffrn_reflns_limit_k_min -24
_diffrn_reflns_limit_l_max 34
_diffrn_reflns_limit_l_min -34
_diffrn_reflns_number 98735
_diffrn_reflns_theta_full 26.37
_diffrn_reflns_theta_max 26.37
_diffrn_reflns_theta_min 1.90
_diffrn_standards_decay_% 0
_exptl_absorpt_coefficient_mu 5.134
_exptl_absorpt_correction_T_max 1.00
_exptl_absorpt_correction_T_min 0.79
_exptl_absorpt_correction_type multi-scan
_exptl_absorpt_process_details 'SADABS - Bruker Nonius - V2.05'
_exptl_crystal_colour red
_exptl_crystal_density_diffrn 1.686
_exptl_crystal_density_method 'not measured'
_exptl_crystal_description block
_exptl_crystal_F_000 4564
_exptl_crystal_size_max 0.33
_exptl_crystal_size_mid 0.30
_exptl_crystal_size_min 0.25
_refine_diff_density_max 1.764
_refine_diff_density_min -0.872
_refine_diff_density_rms 0.139
_refine_ls_extinction_method none
_refine_ls_goodness_of_fit_ref 1.060
_refine_ls_hydrogen_treatment constr
_refine_ls_matrix_type full
_refine_ls_number_parameters 332
_refine_ls_number_reflns 6251
_refine_ls_number_restraints 6
_refine_ls_restrained_S_all 1.060
_refine_ls_R_factor_all 0.0517
_refine_ls_R_factor_gt 0.0404
_refine_ls_shift/su_max 0.003
_refine_ls_shift/su_mean 0.000
_refine_ls_structure_factor_coef Fsqd
_refine_ls_weighting_details 'calc w=1/[\s^2^(Fo^2^)+(0.0672P)^2^+24.4553P] where P=(Fo^2^+2Fc^2^)/3'
_refine_ls_weighting_scheme calc
_refine_ls_wR_factor_gt 0.1125
_refine_ls_wR_factor_ref 0.1215
_reflns_number_gt 5147
_reflns_number_total 6251
_reflns_threshold_expression >2sigma(I)
_cod_data_source_file b921279e.txt
_cod_data_source_block nba372s
_cod_database_code 7105241

loop_
_symmetry_equiv_pos_as_xyz
'x, y, z'
'-y, x-y, z'
'-y, -x, -z+1/2'
'-x+y, -x, z'
'x, x-y, -z+1/2'
'-x+y, y, -z+1/2'
'-x, -y, -z'
'y, -x+y, -z'
'y, x, z-1/2'
'x-y, x, -z'
'-x, -x+y, z-1/2'
'x-y, -y, z-1/2'

loop_
_atom_site_label
_atom_site_type_symbol
_atom_site_fract_x
_atom_site_fract_y
_atom_site_fract_z
_atom_site_U_iso_or_equiv
_atom_site_adp_type
_atom_site_occupancy
_atom_site_symmetry_multiplicity
_atom_site_calc_flag
_atom_site_refinement_flags
_atom_site_disorder_assembly
_atom_site_disorder_group
Au Au 0.773217(14) 0.114935(15) 0.707582(8) 0.04709(10) Uani 1 1 d . . .
Fe Fe 0.6667 0.3333 0.91153(5) 0.0388(3) Uani 1 3 d S . .
P P 0.86012(11) 0.10720(11) 0.65654(5) 0.0506(4) Uani 1 1 d . . .
N1 N 0.5679(3) 0.2778(3) 0.94882(18) 0.0476(11) Uani 1 1 d . . .
N2 N 0.6155(3) 0.2339(2) 0.87522(16) 0.0383(9) Uani 1 1 d . . .
C1 C 0.5478(5) 0.3068(5) 0.9863(3) 0.0687(19) Uani 1 1 d . . .
H1 H 0.5832 0.3582 0.9964 0.082 Uiso 1 1 calc R . .
C2 C 0.4778(5) 0.2646(5) 1.0104(3) 0.077(2) Uani 1 1 d . . .
H2 H 0.4665 0.2865 1.0367 0.093 Uiso 1 1 calc R . .
C3 C 0.4248(4) 0.1895(5) 0.9951(3) 0.0646(18) Uani 1 1 d . . .
H3 H 0.3769 0.1594 1.0112 0.077 Uiso 1 1 calc R . .
C4 C 0.4430(4) 0.1588(4) 0.9555(2) 0.0515(14) Uani 1 1 d . . .
H4 H 0.4071 0.1082 0.9444 0.062 Uiso 1 1 calc R . .
C5 C 0.5148(3) 0.2041(3) 0.9327(2) 0.0436(12) Uani 1 1 d . . .
C6 C 0.5431(3) 0.1785(3) 0.8915(2) 0.0408(12) Uani 1 1 d . . .
C7 C 0.5008(3) 0.1040(3) 0.8703(2) 0.0491(14) Uani 1 1 d . . .
H7 H 0.4504 0.0675 0.8814 0.059 Uiso 1 1 calc R . .
C8 C 0.5340(4) 0.0847(4) 0.8327(2) 0.0520(14) Uani 1 1 d . . .
H8 H 0.5064 0.0348 0.8186 0.062 Uiso 1 1 calc R . .
C9 C 0.6096(3) 0.1407(3) 0.81599(19) 0.0419(12) Uani 1 1 d . . .
C10 C 0.6466(3) 0.2149(3) 0.8384(2) 0.0406(11) Uani 1 1 d . . .
H10 H 0.6959 0.2534 0.8270 0.049 Uiso 1 1 calc R . .
C11 C 0.6504(3) 0.1255(3) 0.7795(2) 0.0457(13) Uani 1 1 d . . .
C12 C 0.6935(4) 0.1193(4) 0.7510(2) 0.0498(14) Uani 1 1 d . . .
C13 C 0.8109(5) 0.0522(4) 0.6027(2) 0.0588(17) Uani 1 1 d . . .
C14 C 0.7316(6) -0.0023(4) 0.6043(3) 0.075(2) Uani 1 1 d . . .
H14 H 0.7037 -0.0123 0.6329 0.090 Uiso 1 1 calc R . .
C15 C 0.6933(7) -0.0424(5) 0.5628(4) 0.095(3) Uani 1 1 d . . .
H15 H 0.6393 -0.0794 0.5637 0.114 Uiso 1 1 calc R . .
C16 C 0.7340(8) -0.0281(5) 0.5205(3) 0.098(3) Uani 1 1 d . . .
H16 H 0.7070 -0.0543 0.4928 0.118 Uiso 1 1 calc R . .
C17 C 0.8155(7) 0.0254(5) 0.5185(3) 0.094(3) Uani 1 1 d . . .
H17 H 0.8437 0.0338 0.4901 0.113 Uiso 1 1 calc R . .
C18 C 0.8528(6) 0.0655(5) 0.5598(2) 0.076(2) Uani 1 1 d . . .
H18 H 0.9069 0.1021 0.5592 0.092 Uiso 1 1 calc R . .
C19 C 0.9374(4) 0.2029(4) 0.63530(19) 0.0541(15) Uani 1 1 d . . .
C20 C 1.0158(5) 0.2236(6) 0.6299(3) 0.078(2) Uani 1 1 d . . .
H20 H 1.0324 0.1880 0.6384 0.093 Uiso 1 1 calc R . .
C21 C 1.0699(6) 0.2977(7) 0.6118(3) 0.098(3) Uani 1 1 d . . .
H21 H 1.1234 0.3129 0.6097 0.118 Uiso 1 1 calc R . .
C22 C 1.0438(7) 0.3495(6) 0.5967(3) 0.100(3) Uani 1 1 d . . .
H22 H 1.0799 0.3980 0.5831 0.120 Uiso 1 1 calc R . .
C23 C 0.9668(6) 0.3303(5) 0.6016(3) 0.075(2) Uani 1 1 d . . .
H23 H 0.9504 0.3657 0.5921 0.090 Uiso 1 1 calc R . .
C24 C 0.9128(5) 0.2574(4) 0.6211(2) 0.0617(17) Uani 1 1 d . . .
H24 H 0.8600 0.2440 0.6248 0.074 Uiso 1 1 calc R . .
C25 C 0.9096(6) 0.0573(6) 0.6813(2) 0.084(3) Uani 1 1 d . . .
H25A H 0.8707 0.0020 0.6871 0.101 Uiso 1 1 calc R . .
H25B H 0.9477 0.0590 0.6582 0.101 Uiso 1 1 calc R . .
C26 C 0.9526(5) 0.0957(7) 0.7281(2) 0.096(3) Uani 1 1 d . . .
H26A H 0.9611 0.1492 0.7302 0.115 Uiso 1 1 calc R . .
H26B H 1.0041 0.0991 0.7283 0.115 Uiso 1 1 calc R . .
Cl1 Cl 0.0000 0.0000 0.5584(2) 0.0723(16) Uani 0.50 3 d SP . .
O11 O 0.0000 0.0000 0.5000 0.217(13) Uiso 1 6 d S . .
O12 O 0.0234(6) 0.0751(6) 0.5778(4) 0.074(3) Uiso 0.50 1 d P . .
Cl2 Cl 0.0000 0.5000 0.5000 0.1109(14) Uani 1 2 d S . .
O21 O -0.0659(9) 0.4409(9) 0.5188(6) 0.107(4) Uiso 0.50 1 d P . .
O22 O -0.0161(10) 0.4213(11) 0.4780(7) 0.131(5) Uiso 0.50 1 d P . .
O23 O -0.0758(12) 0.4904(12) 0.4666(7) 0.150(6) Uiso 0.50 1 d P . .
O24 O -0.0299(12) 0.4881(12) 0.5470(7) 0.144(6) Uiso 0.50 1 d P . .
C1S C 0.5234(10) 0.3679(10) 0.1340(7) 0.188(7) Uiso 1 1 d D . .
C2S C 0.4574(10) 0.2874(11) 0.1485(7) 0.194(7) Uiso 1 1 d D . .
N1S N 0.5781(11) 0.4259(10) 0.1214(8) 0.278(10) Uiso 1 1 d D . .
C3S C 0.6588(10) 0.9042(12) 0.7500(14) 0.37(2) Uiso 1 1 d D . .
C4S C 0.7290(8) 0.9037(9) 0.7281(6) 0.166(6) Uiso 1 1 d D . .
N2S N 0.6076(7) 0.9092(7) 0.7669(4) 0.150(4) Uiso 1 1 d D . .
O1W O 0.6667 0.3333 0.0965(19) 0.45(3) Uiso 1 3 d S . .
O2W O 0.4527(9) 0.9055(17) 0.7500 0.308(13) Uiso 1 2 d S . .

loop_
_atom_site_aniso_label
_atom_site_aniso_U_11
_atom_site_aniso_U_22
_atom_site_aniso_U_33
_atom_site_aniso_U_23
_atom_site_aniso_U_13
_atom_site_aniso_U_12
Au 0.05280(16) 0.05886(16) 0.03746(15) -0.00476(9) -0.00001(9) 0.03381(12)
Fe 0.0387(4) 0.0387(4) 0.0390(7) 0.000 0.000 0.0194(2)
P 0.0686(10) 0.0706(10) 0.0293(7) 0.0048(7) 0.0044(7) 0.0472(9)
N1 0.046(3) 0.052(3) 0.045(3) 0.001(2) 0.006(2) 0.025(2)
N2 0.039(2) 0.038(2) 0.041(2) 0.0041(18) 0.0044(18) 0.0215(19)
C1 0.070(5) 0.073(5) 0.059(4) -0.016(4) 0.013(3) 0.032(4)
C2 0.069(5) 0.087(6) 0.074(5) -0.017(4) 0.017(4) 0.037(4)
C3 0.056(4) 0.080(5) 0.064(4) 0.019(4) 0.026(3) 0.039(4)
C4 0.048(3) 0.050(3) 0.060(4) 0.013(3) 0.011(3) 0.027(3)
C5 0.044(3) 0.043(3) 0.051(3) 0.007(2) 0.009(2) 0.027(3)
C6 0.040(3) 0.040(3) 0.045(3) 0.007(2) 0.004(2) 0.022(2)
C7 0.040(3) 0.039(3) 0.063(4) 0.001(3) 0.006(3) 0.015(2)
C8 0.050(3) 0.039(3) 0.064(4) -0.006(3) 0.000(3) 0.021(3)
C9 0.043(3) 0.047(3) 0.041(3) -0.004(2) -0.004(2) 0.026(2)
C10 0.039(3) 0.043(3) 0.042(3) 0.003(2) 0.004(2) 0.022(2)
C11 0.047(3) 0.046(3) 0.048(3) -0.006(2) -0.006(2) 0.025(3)
C12 0.049(3) 0.057(4) 0.044(3) -0.010(3) -0.003(3) 0.026(3)
C13 0.098(5) 0.056(4) 0.036(3) 0.000(3) 0.003(3) 0.048(4)
C14 0.112(7) 0.045(4) 0.061(4) -0.006(3) 0.001(4) 0.035(4)
C15 0.122(8) 0.051(4) 0.087(6) -0.020(4) -0.017(6) 0.025(5)
C16 0.175(11) 0.051(4) 0.055(5) -0.012(4) -0.019(6) 0.047(6)
C17 0.155(10) 0.071(5) 0.043(4) -0.005(4) 0.005(5) 0.047(6)
C18 0.110(6) 0.081(5) 0.038(3) -0.004(3) 0.003(4) 0.047(5)
C19 0.061(4) 0.079(4) 0.026(3) -0.001(3) 0.005(2) 0.038(3)
C20 0.077(5) 0.120(7) 0.048(4) 0.015(4) 0.011(4) 0.058(5)
C21 0.070(5) 0.135(9) 0.071(6) 0.018(6) 0.026(4) 0.038(6)
C22 0.120(8) 0.085(6) 0.072(6) 0.011(5) 0.044(6) 0.033(6)
C23 0.103(7) 0.075(5) 0.054(4) 0.003(4) 0.016(4) 0.051(5)
C24 0.081(5) 0.069(4) 0.040(3) -0.004(3) 0.005(3) 0.042(4)
C25 0.116(7) 0.148(8) 0.049(4) 0.034(5) 0.028(4) 0.111(7)
C26 0.098(6) 0.201(11) 0.041(4) 0.036(5) 0.022(4) 0.115(7)
Cl1 0.080(3) 0.080(3) 0.057(3) 0.000 0.000 0.0401(13)
Cl2 0.138(3) 0.105(3) 0.124(3) 0.060(2) 0.081(3) 0.086(2)

loop_
_atom_type_symbol
_atom_type_description
_atom_type_scat_dispersion_real
_atom_type_scat_dispersion_imag
_atom_type_scat_source
C C 0.0033 0.0016 'International Tables Vol C Tables 4.2.6.8 and 6.1.1.4'
H H 0.0000 0.0000 'International Tables Vol C Tables 4.2.6.8 and 6.1.1.4'
N N 0.0061 0.0033 'International Tables Vol C Tables 4.2.6.8 and 6.1.1.4'
O O 0.0106 0.0060 'International Tables Vol C Tables 4.2.6.8 and 6.1.1.4'
P P 0.1023 0.0942 'International Tables Vol C Tables 4.2.6.8 and 6.1.1.4'
Cl Cl 0.1484 0.1585 'International Tables Vol C Tables 4.2.6.8 and 6.1.1.4'
Fe Fe 0.3463 0.8444 'International Tables Vol C Tables 4.2.6.8 and 6.1.1.4'
Au Au -2.0133 8.8022 'International Tables Vol C Tables 4.2.6.8 and 6.1.1.4'

loop_
_geom_angle_atom_site_label_1
_geom_angle_atom_site_label_2
_geom_angle_atom_site_label_3
_geom_angle
_geom_angle_site_symmetry_1
_geom_angle_site_symmetry_3
_geom_angle_publ_flag
C12 Au P 177.99(18) . . ?
C12 Au Au 78.57(17) . 3_666 ?
P Au Au 103.44(5) . 3_666 ?
N2 Fe N2 95.65(17) . 2_655 ?
N2 Fe N2 95.65(17) . 4_665 ?
N2 Fe N2 95.65(17) 2_655 4_665 ?
N2 Fe N1 88.16(19) . 2_655 ?
N2 Fe N1 81.77(19) 2_655 2_655 ?
N2 Fe N1 175.6(2) 4_665 2_655 ?
N2 Fe N1 175.61(19) . 4_665 ?
N2 Fe N1 88.16(19) 2_655 4_665 ?
N2 Fe N1 81.77(19) 4_665 4_665 ?
N1 Fe N1 94.6(2) 2_655 4_665 ?
N2 Fe N1 81.77(19) . . ?
N2 Fe N1 175.61(19) 2_655 . ?
N2 Fe N1 88.16(19) 4_665 . ?
N1 Fe N1 94.6(2) 2_655 . ?
N1 Fe N1 94.6(2) 4_665 . ?
C19 P C25 106.6(4) . . ?
C19 P C13 104.9(3) . . ?
C25 P C13 105.4(4) . . ?
C19 P Au 113.6(2) . . ?
C25 P Au 114.1(2) . . ?
C13 P Au 111.6(3) . . ?
C1 N1 C5 118.5(5) . . ?
C1 N1 Fe 126.5(5) . . ?
C5 N1 Fe 115.0(4) . . ?
C10 N2 C6 118.2(5) . . ?
C10 N2 Fe 126.6(4) . . ?
C6 N2 Fe 115.1(4) . . ?
N1 C1 C2 123.2(7) . . ?
C1 C2 C3 118.8(7) . . ?
C2 C3 C4 119.3(6) . . ?
C5 C4 C3 119.3(6) . . ?
N1 C5 C4 120.9(5) . . ?
N1 C5 C6 113.8(5) . . ?
C4 C5 C6 125.3(6) . . ?
N2 C6 C7 121.6(5) . . ?
N2 C6 C5 114.2(5) . . ?
C7 C6 C5 124.1(5) . . ?
C8 C7 C6 119.6(5) . . ?
C7 C8 C9 119.6(5) . . ?
C10 C9 C8 116.8(5) . . ?
C10 C9 C11 119.1(5) . . ?
C8 C9 C11 124.1(5) . . ?
N2 C10 C9 124.1(5) . . ?
C12 C11 C9 172.1(6) . . ?
C11 C12 Au 174.9(5) . . ?
C14 C13 C18 119.9(7) . . ?
C14 C13 P 119.2(5) . . ?
C18 C13 P 120.9(6) . . ?
C13 C14 C15 119.3(8) . . ?
C16 C15 C14 120.8(10) . . ?
C15 C16 C17 120.8(8) . . ?
C18 C17 C16 117.8(8) . . ?
C17 C18 C13 121.3(9) . . ?
C20 C19 C24 119.2(7) . . ?
C20 C19 P 124.4(6) . . ?
C24 C19 P 116.3(5) . . ?
C19 C20 C21 119.9(8) . . ?
C20 C21 C22 119.8(9) . . ?
C23 C22 C21 121.3(9) . . ?
C22 C23 C24 119.2(9) . . ?
C23 C24 C19 120.6(7) . . ?
C26 C25 P 111.8(6) . . ?
C25 C26 C26 111.2(11) . 3_666 ?
O12 Cl1 O12 106.1(6) 4 . ?
O12 Cl1 O12 106.1(6) 4 2 ?
O12 Cl1 O12 106.1(6) . 2 ?
O12 Cl1 O11 112.7(5) 4 . ?
O12 Cl1 O11 112.7(5) . . ?
O12 Cl1 O11 112.7(5) 2 . ?
Cl1 O11 Cl1 180.000(1) 7_556 . ?
O21 Cl2 O21 180(2) 7_566 . ?
O21 Cl2 O24 130.7(9) 7_566 . ?
O21 Cl2 O24 49.3(9) . . ?
O21 Cl2 O24 49.3(9) 7_566 7_566 ?
O21 Cl2 O24 130.7(9) . 7_566 ?
O24 Cl2 O24 180.000(7) . 7_566 ?
O21 Cl2 O22 70.5(9) 7_566 7_566 ?
O21 Cl2 O22 109.5(9) . 7_566 ?
O24 Cl2 O22 69.6(10) . 7_566 ?
O24 Cl2 O22 110.4(10) 7_566 7_566 ?
O21 Cl2 O22 109.5(9) 7_566 . ?
O21 Cl2 O22 70.5(9) . . ?
O24 Cl2 O22 110.4(10) . . ?
O24 Cl2 O22 69.6(10) 7_566 . ?
O22 Cl2 O22 180.000(3) 7_566 . ?
O21 Cl2 O23 73.1(9) 7_566 7_566 ?
O21 Cl2 O23 106.9(9) . 7_566 ?
O24 Cl2 O23 76.6(10) . 7_566 ?
O24 Cl2 O23 103.4(10) 7_566 7_566 ?
O22 Cl2 O23 86.4(10) 7_566 7_566 ?
O22 Cl2 O23 93.6(9) . 7_566 ?
O21 Cl2 O23 106.9(9) 7_566 . ?
O21 Cl2 O23 73.1(9) . . ?
O24 Cl2 O23 103.4(10) . . ?
O24 Cl2 O23 76.6(10) 7_566 . ?
O22 Cl2 O23 93.6(9) 7_566 . ?
O22 Cl2 O23 86.4(10) . . ?
O23 Cl2 O23 180.000(5) 7_566 . ?
O24 O21 Cl2 68.9(13) . . ?
O24 O21 O22 117.6(16) . . ?
Cl2 O21 O22 60.4(9) . . ?
O24 O21 O23 108.2(16) . . ?
Cl2 O21 O23 62.3(9) . . ?
O22 O21 O23 78.4(11) . . ?
Cl2 O22 O21 49.1(8) . . ?
Cl2 O22 O24 51.8(9) . 7_566 ?
O21 O22 O24 96.3(13) . 7_566 ?
Cl2 O23 O21 44.6(7) . . ?
O21 O24 Cl2 61.8(13) . . ?
O21 O24 O22 110.3(18) . 7_566 ?
Cl2 O24 O22 58.7(10) . 7_566 ?
N1S C1S C2S 173.0(12) . . ?
N2S C3S C4S 176.2(19) . . ?
C3S C4S C4S 96.0(18) . 5_566 ?

loop_
_geom_bond_atom_site_label_1
_geom_bond_atom_site_label_2
_geom_bond_distance
_geom_bond_site_symmetry_2
_geom_bond_publ_flag
Au C12 2.003(6) . ?
Au P 2.2715(16) . ?
Au Au 3.2144(5) 3_666 ?
Fe N2 1.958(4) . ?
Fe N2 1.958(4) 2_655 ?
Fe N2 1.958(4) 4_665 ?
Fe N1 1.965(5) 2_655 ?
Fe N1 1.965(5) 4_665 ?
Fe N1 1.965(5) . ?
P C19 1.809(7) . ?
P C25 1.810(7) . ?
P C13 1.815(7) . ?
N1 C1 1.335(8) . ?
N1 C5 1.357(8) . ?
N2 C10 1.333(7) . ?
N2 C6 1.354(7) . ?
C1 C2 1.363(10) . ?
C2 C3 1.368(11) . ?
C3 C4 1.383(9) . ?
C4 C5 1.380(8) . ?
C5 C6 1.464(8) . ?
C6 C7 1.390(8) . ?
C7 C8 1.377(8) . ?
C8 C9 1.401(8) . ?
C9 C10 1.397(8) . ?
C9 C11 1.411(8) . ?
C11 C12 1.202(8) . ?
C13 C14 1.367(11) . ?
C13 C18 1.395(10) . ?
C14 C15 1.386(11) . ?
C15 C16 1.370(14) . ?
C16 C17 1.396(15) . ?
C17 C18 1.378(11) . ?
C19 C20 1.376(10) . ?
C19 C24 1.419(9) . ?
C20 C21 1.386(13) . ?
C21 C22 1.401(15) . ?
C22 C23 1.357(14) . ?
C23 C24 1.385(11) . ?
C25 C26 1.530(13) . ?
C26 C26 1.539(15) 3_666 ?
Cl1 O12 1.403(11) 4 ?
Cl1 O12 1.403(11) . ?
Cl1 O12 1.403(11) 2 ?
Cl1 O11 1.630(6) . ?
O11 Cl1 1.630(6) 7_556 ?
Cl2 O21 1.328(15) 7_566 ?
Cl2 O21 1.328(15) . ?
Cl2 O24 1.406(19) . ?
Cl2 O24 1.406(19) 7_566 ?
Cl2 O22 1.529(18) 7_566 ?
Cl2 O22 1.529(18) . ?
Cl2 O23 1.67(2) 7_566 ?
Cl2 O23 1.67(2) . ?
O21 O24 1.14(2) . ?
O21 O22 1.66(2) . ?
O21 O23 1.81(2) . ?
O22 O24 1.68(2) 7_566 ?
O24 O22 1.68(2) 7_566 ?
C1S N1S 1.1518(10) . ?
C1S C2S 1.5015(10) . ?
C3S N2S 1.1505(10) . ?
C3S C4S 1.5004(10) . ?
C4S C4S 1.95(3) 5_566 ?
